data_7234601
loop_
_publ_author_name
'Bosch, Eric'
'Kruse, Samantha J.'
'Reinheimer, Eric W.'
'Rath, Nigam P.'
'Groeneman, Ryan H.'

_publ_section_title
;
 Regioselective [2 + 2] cycloaddition reaction within a pair of
 polymorphic co-crystals based upon halogen bonding interactions
;
_journal_issue 43
_journal_name_full CrystEngComm
_journal_page_first 6671
_journal_paper_doi 10.1039/C9CE01379B
_journal_volume 21
_journal_year 2019
_chemical_formula_moiety 'C13 H11 N, 0.5(C6 Cl4 I2)'
_chemical_formula_sum 'C16 H11 Cl2 I N'
_chemical_formula_weight 415.06
_space_group_crystal_system triclinic
_space_group_IT_number 2
_space_group_name_Hall '-P 1'
_space_group_name_H-M_alt 'P -1'
_symmetry_space_group_name_Hall '-P 1'
_symmetry_space_group_name_H-M 'P -1'
_atom_sites_solution_hydrogens geom
_atom_sites_solution_primary dual
_atom_sites_solution_secondary difmap
_audit_creation_method SHELXL-2018/3
_audit_update_record
;
2019-10-04 deposited with the CCDC.    2019-10-14 downloaded from the CCDC.
;
_cell_angle_alpha 83.794(2)
_cell_angle_beta 82.313(2)
_cell_angle_gamma 77.034(2)
_cell_formula_units_Z 2
_cell_length_a 5.7320(3)
_cell_length_b 11.2839(6)
_cell_length_c 12.3090(7)
_cell_measurement_reflns_used 3200
_cell_measurement_temperature 290(2)
_cell_measurement_theta_max 27.06
_cell_measurement_theta_min 2.60
_cell_volume 766.35(7)
_computing_cell_refinement 'SAINT V8.34A (Bruker AXS Inc., 2013)'
_computing_data_collection 'Bruker APEX2'
_computing_data_reduction 'SAINT V8.34A (Bruker AXS Inc., 2013)'
_computing_molecular_graphics 'Bruker SHELXTL'
_computing_publication_material 'APEX3 v2018.7--RC8 (Bruker AXS, 2018)'
_computing_structure_refinement 'SHELXL-2018/3 (Sheldrick, 2018)'
_computing_structure_solution 'SHELXT-2014 (Sheldrick, 2008)'
_diffrn_ambient_temperature 290(2)
_diffrn_detector_area_resol_mean 7.41
_diffrn_measured_fraction_theta_full 0.991
_diffrn_measured_fraction_theta_max 0.991
_diffrn_measurement_device_type 'Bruker D8 VENTURE'
_diffrn_measurement_method '\w and \f scans'
_diffrn_radiation_type MoK\a
_diffrn_radiation_wavelength 0.71073
_diffrn_reflns_av_R_equivalents 0.0456
_diffrn_reflns_av_unetI/netI 0.0559
_diffrn_reflns_Laue_measured_fraction_full 0.991
_diffrn_reflns_Laue_measured_fraction_max 0.991
_diffrn_reflns_limit_h_max 7
_diffrn_reflns_limit_h_min -7
_diffrn_reflns_limit_k_max 14
_diffrn_reflns_limit_k_min -14
_diffrn_reflns_limit_l_max 15
_diffrn_reflns_limit_l_min -15
_diffrn_reflns_number 9405
_diffrn_reflns_point_group_measured_fraction_full 0.991
_diffrn_reflns_point_group_measured_fraction_max 0.991
_diffrn_reflns_theta_full 25.242
_diffrn_reflns_theta_max 27.479
_diffrn_reflns_theta_min 2.399
_diffrn_source 'microfocus sealed tube'
_exptl_absorpt_coefficient_mu 2.426
_exptl_absorpt_correction_T_max 0.5629
_exptl_absorpt_correction_T_min 0.4745
_exptl_absorpt_correction_type multi-scan
_exptl_absorpt_process_details 'SADABS V2016/2 (Bruker AXS Inc.)'
_exptl_crystal_colour colourless
_exptl_crystal_density_diffrn 1.799
_exptl_crystal_density_method 'not measured'
_exptl_crystal_description plate
_exptl_crystal_F_000 402
_exptl_crystal_size_max 0.098
_exptl_crystal_size_mid 0.089
_exptl_crystal_size_min 0.032
_refine_diff_density_max 0.624
_refine_diff_density_min -0.515
_refine_diff_density_rms 0.105
_refine_ls_extinction_method none
_refine_ls_goodness_of_fit_ref 1.053
_refine_ls_hydrogen_treatment constr
_refine_ls_matrix_type full
_refine_ls_number_parameters 188
_refine_ls_number_reflns 3487
_refine_ls_number_restraints 11
_refine_ls_restrained_S_all 1.052
_refine_ls_R_factor_all 0.0638
_refine_ls_R_factor_gt 0.0370
_refine_ls_shift/su_max 0.001
_refine_ls_shift/su_mean 0.000
_refine_ls_structure_factor_coef Fsqd
_refine_ls_weighting_details 'w=1/[\s^2^(Fo^2^)+(0.0211P)^2^+0.6222P] where P=(Fo^2^+2Fc^2^)/3'
_refine_ls_weighting_scheme calc
_refine_ls_wR_factor_gt 0.0660
_refine_ls_wR_factor_ref 0.0850
_reflns_Friedel_coverage 0.000
_reflns_number_gt 2575
_reflns_number_total 3487
_reflns_threshold_expression 'I > 2\s(I)'
_cod_data_source_file c9ce01379b2.cif
_cod_data_source_block r11319-290K
_cod_depositor_comments 'Adding full bibliography for 7234601--7234605.cif.'
_cod_database_code 7234601
_shelx_shelxl_version_number 2018/3
_shelx_space_group_comment
; 
The symmetry employed for this shelxl refinement is uniquely defined 
by the following loop, which should always be used as a source of 
symmetry information in preference to the above space-group names. 
They are only intended as comments. 
;
_shelx_estimated_absorpt_t_min 0.797
_shelx_estimated_absorpt_t_max 0.926

loop_
_space_group_symop_operation_xyz
'x, y, z'
'-x, -y, -z'

loop_
_atom_site_label
_atom_site_type_symbol
_atom_site_fract_x
_atom_site_fract_y
_atom_site_fract_z
_atom_site_U_iso_or_equiv
_atom_site_adp_type
_atom_site_occupancy
_atom_site_site_symmetry_order
_atom_site_calc_flag
_atom_site_refinement_flags_posn
_atom_site_refinement_flags_adp
_atom_site_refinement_flags_occupancy
_atom_site_disorder_assembly
_atom_site_disorder_group
I1 I 0.50956(5) 0.28139(3) 0.90651(3) 0.05224(12) Uani 1 1 d . . . . .
Cl1 Cl 0.3721(2) 0.57789(12) 0.81403(11) 0.0638(4) Uani 1 1 d . . . . .
Cl2 Cl 0.0773(2) 0.23520(11) 1.10945(10) 0.0586(3) Uani 1 1 d . . . . .
C14 C 0.1662(7) 0.5325(4) 0.9173(3) 0.0413(10) Uani 1 1 d . . . . .
C15 C 0.2063(7) 0.4129(4) 0.9637(3) 0.0388(10) Uani 1 1 d . . . . .
C16 C 0.0380(7) 0.3819(4) 1.0478(3) 0.0416(10) Uani 1 1 d . . . . .
N1 N -0.0992(7) 1.0943(4) 0.8157(4) 0.0596(11) Uani 1 1 d . . . . .
C1 C 0.1039(9) 1.0535(5) 0.8587(4) 0.0604(14) Uani 1 1 d . . . . .
H1 H 0.114926 1.077413 0.927509 0.072 Uiso 1 1 calc R U . . .
C2 C 0.3011(9) 0.9778(5) 0.8087(5) 0.0605(14) Uani 1 1 d . . . . .
H2 H 0.439626 0.951535 0.843869 0.073 Uiso 1 1 calc R U . . .
C3 C 0.2944(8) 0.9409(4) 0.7074(4) 0.0495(12) Uani 1 1 d D . . . .
C4 C 0.0798(9) 0.9821(5) 0.6613(4) 0.0604(14) Uani 1 1 d . . . . .
H4 H 0.063080 0.958571 0.593157 0.072 Uiso 1 1 calc R U . . .
C5 C -0.1092(9) 1.0587(5) 0.7181(5) 0.0670(15) Uani 1 1 d . . . . .
H5 H -0.251168 1.086532 0.685720 0.080 Uiso 1 1 calc R U . . .
C8 C 0.7685(8) 0.7448(4) 0.5067(4) 0.0504(12) Uani 1 1 d D . . . .
C9 C 0.9763(9) 0.6985(5) 0.5577(5) 0.0621(14) Uani 1 1 d . . . . .
H9 H 0.980613 0.715229 0.629676 0.074 Uiso 1 1 calc R U . . .
C10 C 1.1749(9) 0.6282(5) 0.5029(5) 0.0659(15) Uani 1 1 d . . . . .
H10 H 1.313042 0.597905 0.537735 0.079 Uiso 1 1 calc R U . . .
C11 C 1.1701(9) 0.6026(5) 0.3973(5) 0.0667(16) Uani 1 1 d . . . . .
H11 H 1.304670 0.554715 0.360374 0.080 Uiso 1 1 calc R U . . .
C12 C 0.9677(11) 0.6473(5) 0.3459(5) 0.0697(16) Uani 1 1 d . . . . .
H12 H 0.963690 0.629820 0.274183 0.084 Uiso 1 1 calc R U . . .
C13 C 0.7688(9) 0.7188(5) 0.4012(5) 0.0623(14) Uani 1 1 d . . . . .
H13 H 0.632167 0.749835 0.365443 0.075 Uiso 1 1 calc R U . . .
C6 C 0.5144(8) 0.8592(5) 0.6574(5) 0.0519(15) Uani 0.889(8) 1 d D . P A 1
H6 H 0.638345 0.829301 0.701227 0.062 Uiso 0.889(8) 1 calc R U P A 1
C7 C 0.5480(8) 0.8260(5) 0.5568(4) 0.0504(15) Uani 0.889(8) 1 d D . P A 1
H7 H 0.423700 0.855557 0.513166 0.061 Uiso 0.889(8) 1 calc R U P A 1
C6A C 0.413(5) 0.875(3) 0.6097(15) 0.0519(15) Uani 0.111(8) 1 d D . P A 2
H6A H 0.327986 0.883064 0.549248 0.062 Uiso 0.111(8) 1 calc R U P A 2
C7A C 0.630(5) 0.806(3) 0.6035(15) 0.0504(15) Uani 0.111(8) 1 d D . P A 2
H7A H 0.706683 0.794714 0.666947 0.061 Uiso 0.111(8) 1 calc R U P A 2

loop_
_atom_site_aniso_label
_atom_site_aniso_U_11
_atom_site_aniso_U_22
_atom_site_aniso_U_33
_atom_site_aniso_U_23
_atom_site_aniso_U_13
_atom_site_aniso_U_12
I1 0.04177(17) 0.0538(2) 0.0547(2) -0.01522(14) 0.00189(13) 0.00405(13)
Cl1 0.0616(7) 0.0644(8) 0.0558(8) -0.0066(6) 0.0222(6) -0.0091(6)
Cl2 0.0688(8) 0.0464(7) 0.0508(7) 0.0012(5) 0.0020(6) 0.0009(6)
C14 0.043(2) 0.048(3) 0.032(2) -0.0132(19) 0.0012(17) -0.0063(19)
C15 0.035(2) 0.047(3) 0.032(2) -0.0125(18) -0.0038(17) 0.0010(18)
C16 0.043(2) 0.041(2) 0.038(2) -0.0070(19) -0.0057(18) -0.0009(19)
N1 0.051(2) 0.056(3) 0.067(3) -0.018(2) 0.009(2) -0.002(2)
C1 0.060(3) 0.070(4) 0.051(3) -0.019(3) 0.001(2) -0.011(3)
C2 0.045(3) 0.067(4) 0.065(4) -0.009(3) -0.005(2) 0.000(2)
C3 0.048(3) 0.041(3) 0.054(3) -0.009(2) 0.009(2) -0.006(2)
C4 0.067(3) 0.065(4) 0.046(3) -0.006(2) -0.009(2) -0.006(3)
C5 0.049(3) 0.065(4) 0.080(4) -0.010(3) -0.013(3) 0.006(3)
C8 0.048(3) 0.047(3) 0.053(3) -0.014(2) 0.010(2) -0.006(2)
C9 0.062(3) 0.065(3) 0.057(3) -0.015(3) 0.001(3) -0.009(3)
C10 0.045(3) 0.070(4) 0.078(4) -0.016(3) -0.006(3) 0.003(3)
C11 0.052(3) 0.062(4) 0.077(4) -0.019(3) 0.018(3) -0.002(3)
C12 0.080(4) 0.071(4) 0.055(3) -0.020(3) 0.008(3) -0.012(3)
C13 0.056(3) 0.066(4) 0.062(4) -0.009(3) -0.004(2) -0.007(3)
C6 0.043(3) 0.050(3) 0.059(4) -0.006(3) -0.005(2) 0.000(2)
C7 0.046(3) 0.057(3) 0.046(3) -0.013(3) -0.003(2) -0.002(3)
C6A 0.043(3) 0.050(3) 0.059(4) -0.006(3) -0.005(2) 0.000(2)
C7A 0.046(3) 0.057(3) 0.046(3) -0.013(3) -0.003(2) -0.002(3)

loop_
_atom_type_symbol
_atom_type_description
_atom_type_scat_dispersion_real
_atom_type_scat_dispersion_imag
_atom_type_scat_source
C C 0.0033 0.0016 'International Tables Vol C Tables 4.2.6.8 and 6.1.1.4'
H H 0.0000 0.0000 'International Tables Vol C Tables 4.2.6.8 and 6.1.1.4'
Cl Cl 0.1484 0.1585 'International Tables Vol C Tables 4.2.6.8 and 6.1.1.4'
I I -0.4742 1.8119 'International Tables Vol C Tables 4.2.6.8 and 6.1.1.4'
N N 0.0061 0.0033 'International Tables Vol C Tables 4.2.6.8 and 6.1.1.4'

loop_
_geom_angle_atom_site_label_1
_geom_angle_atom_site_label_2
_geom_angle_atom_site_label_3
_geom_angle
_geom_angle_site_symmetry_1
_geom_angle_site_symmetry_3
C15 C14 C16 121.3(4) . 2_567
C15 C14 Cl1 120.1(3) . .
C16 C14 Cl1 118.6(3) 2_567 .
C14 C15 C16 117.8(4) . .
C14 C15 I1 121.2(3) . .
C16 C15 I1 121.0(3) . .
C14 C16 C15 120.9(4) 2_567 .
C14 C16 Cl2 118.9(3) 2_567 .
C15 C16 Cl2 120.2(3) . .
C1 N1 C5 116.5(4) . .
N1 C1 C2 124.1(5) . .
N1 C1 H1 117.9 . .
C2 C1 H1 117.9 . .
C3 C2 C1 120.2(5) . .
C3 C2 H2 119.9 . .
C1 C2 H2 119.9 . .
C2 C3 C4 116.4(4) . .
C2 C3 C6A 150.9(12) . .
C4 C3 C6A 92.7(12) . .
C2 C3 C6 117.5(5) . .
C4 C3 C6 126.0(5) . .
C5 C4 C3 119.2(5) . .
C5 C4 H4 120.4 . .
C3 C4 H4 120.4 . .
N1 C5 C4 123.6(5) . .
N1 C5 H5 118.2 . .
C4 C5 H5 118.2 . .
C13 C8 C9 118.1(4) . .
C13 C8 C7 117.0(5) . .
C9 C8 C7 124.9(5) . .
C13 C8 C7A 147.0(12) . .
C9 C8 C7A 95.0(12) . .
C10 C9 C8 120.7(5) . .
C10 C9 H9 119.7 . .
C8 C9 H9 119.7 . .
C9 C10 C11 120.2(5) . .
C9 C10 H10 119.9 . .
C11 C10 H10 119.9 . .
C10 C11 C12 120.0(5) . .
C10 C11 H11 120.0 . .
C12 C11 H11 120.0 . .
C11 C12 C13 119.7(6) . .
C11 C12 H12 120.2 . .
C13 C12 H12 120.2 . .
C8 C13 C12 121.5(5) . .
C8 C13 H13 119.3 . .
C12 C13 H13 119.3 . .
C7 C6 C3 125.4(5) . .
C7 C6 H6 117.3 . .
C3 C6 H6 117.3 . .
C6 C7 C8 125.4(5) . .
C6 C7 H7 117.3 . .
C8 C7 H7 117.3 . .
C7A C6A C3 124.2(14) . .
C7A C6A H6A 117.9 . .
C3 C6A H6A 117.9 . .
C6A C7A C8 127.6(16) . .
C6A C7A H7A 116.2 . .
C8 C7A H7A 116.2 . .

loop_
_geom_bond_atom_site_label_1
_geom_bond_atom_site_label_2
_geom_bond_distance
_geom_bond_site_symmetry_2
I1 C15 2.112(4) .
Cl1 C14 1.733(4) .
Cl2 C16 1.725(4) .
C14 C15 1.388(6) .
C14 C16 1.391(5) 2_567
C15 C16 1.390(6) .
N1 C1 1.311(7) .
N1 C5 1.319(7) .
C1 C2 1.371(6) .
C1 H1 0.9300 .
C2 C3 1.364(7) .
C2 H2 0.9300 .
C3 C4 1.387(7) .
C3 C6A 1.487(4) .
C3 C6 1.487(4) .
C4 C5 1.385(7) .
C4 H4 0.9300 .
C5 H5 0.9300 .
C8 C13 1.362(7) .
C8 C9 1.392(7) .
C8 C7 1.487(4) .
C8 C7A 1.487(4) .
C9 C10 1.373(7) .
C9 H9 0.9300 .
C10 C11 1.367(8) .
C10 H10 0.9300 .
C11 C12 1.365(8) .
C11 H11 0.9300 .
C12 C13 1.382(7) .
C12 H12 0.9300 .
C13 H13 0.9300 .
C6 C7 1.310(7) .
C6 H6 0.9300 .
C7 H7 0.9300 .
C6A C7A 1.304(19) .
C6A H6A 0.9300 .
C7A H7A 0.9300 .

loop_
_geom_hbond_atom_site_label_D
_geom_hbond_atom_site_label_H
_geom_hbond_atom_site_label_A
_geom_hbond_distance_DH
_geom_hbond_distance_HA
_geom_hbond_distance_DA
_geom_hbond_angle_DHA
_geom_hbond_site_symmetry_A
_geom_hbond_publ_flag
C1 H1 Cl2 0.93 2.97 3.854(6) 160.4 1_565 yes

loop_
_geom_torsion_atom_site_label_1
_geom_torsion_atom_site_label_2
_geom_torsion_atom_site_label_3
_geom_torsion_atom_site_label_4
_geom_torsion
_geom_torsion_site_symmetry_1
_geom_torsion_site_symmetry_4
C16 C14 C15 C16 -1.3(7) 2_567 .
Cl1 C14 C15 C16 178.7(3) . .
C16 C14 C15 I1 177.6(3) 2_567 .
Cl1 C14 C15 I1 -2.4(5) . .
C14 C15 C16 C14 1.3(7) . 2_567
I1 C15 C16 C14 -177.6(3) . 2_567
C14 C15 C16 Cl2 -179.7(3) . .
I1 C15 C16 Cl2 1.3(5) . .
C5 N1 C1 C2 0.1(8) . .
N1 C1 C2 C3 0.5(9) . .
C1 C2 C3 C4 -1.2(8) . .
C1 C2 C3 C6A 176(3) . .
C1 C2 C3 C6 179.8(5) . .
C2 C3 C4 C5 1.4(8) . .
C6A C3 C4 C5 -177.1(15) . .
C6 C3 C4 C5 -179.7(5) . .
C1 N1 C5 C4 0.2(8) . .
C3 C4 C5 N1 -1.0(9) . .
C13 C8 C9 C10 -0.2(8) . .
C7 C8 C9 C10 -177.3(5) . .
C7A C8 C9 C10 179.2(17) . .
C8 C9 C10 C11 -0.2(9) . .
C9 C10 C11 C12 0.2(9) . .
C10 C11 C12 C13 0.3(9) . .
C9 C8 C13 C12 0.7(8) . .
C7 C8 C13 C12 178.0(5) . .
C7A C8 C13 C12 -178(3) . .
C11 C12 C13 C8 -0.8(9) . .
C2 C3 C6 C7 -172.3(6) . .
C4 C3 C6 C7 8.8(9) . .
C3 C6 C7 C8 179.6(5) . .
C13 C8 C7 C6 179.0(6) . .
C9 C8 C7 C6 -4.0(9) . .
C2 C3 C6A C7A 7(6) . .
C4 C3 C6A C7A -176(4) . .
C3 C6A C7A C8 -175(3) . .
C13 C8 C7A C6A -4(6) . .
C9 C8 C7A C6A 176(4) . .
